data_7705415
loop_
_publ_author_name
'Chaiprasert, Thanawat'
'Liu, Yujia'
'Takeda, Nobuhiro'
'Unno, Masafumi'

_publ_section_title
;
 Janus ring siloxane: a versatile precursor of the extended Janus ring and
 tricyclic laddersiloxanes.
;
_journal_issue 39
_journal_name_full 'Dalton transactions (Cambridge, England : 2003)'
_journal_page_first 13533
_journal_page_last 13537
_journal_paper_doi 10.1039/d0dt03045g
_journal_volume 49
_journal_year 2020
_chemical_formula_moiety 'C32 H44 O10 Si8'
_chemical_formula_sum 'C32 H44 O10 Si8'
_chemical_formula_weight 813.39
_space_group_crystal_system triclinic
_space_group_IT_number 2
_space_group_name_Hall '-P 1'
_space_group_name_H-M_alt 'P -1'
_symmetry_cell_setting triclinic
_symmetry_space_group_name_H-M 'P -1'
_atom_sites_solution_hydrogens geom
_audit_creation_method SHELXL-2014/7
_audit_update_record
;
2020-08-06 deposited with the CCDC.	2020-09-10 downloaded from the CCDC.
;
_cell_angle_alpha 80.497(17)
_cell_angle_beta 75.945(16)
_cell_angle_gamma 69.009(15)
_cell_formula_units_Z 2
_cell_length_a 11.1367(13)
_cell_length_b 11.9804(14)
_cell_length_c 17.450(3)
_cell_measurement_reflns_used 4599
_cell_measurement_temperature 150
_cell_measurement_theta_max 27.5
_cell_measurement_theta_min 2.5
_cell_volume 2100.8(6)
_computing_cell_refinement
;
Rigaku CrystalClear-SM Expert 2.1 b29
;
_computing_data_collection
;
Rigaku CrystalClear-SM Expert 2.1 b29
;
_computing_data_reduction
;
Rigaku CrystalClear-SM Expert 2.1 b29
;
_computing_molecular_graphics 'Yadokari-XG 2009 (Wakita Nemoto et al., 2009)'
_computing_publication_material 'Yadokari-XG 2009 (Wakita,Nemoto et al., 2009)'
_computing_structure_refinement 'SHELXL-2014/7 (Sheldrick, 2014)'
_computing_structure_solution 'SHELXT (Sheldrick, 2015)'
_diffrn_ambient_temperature 150(2)
_diffrn_detector_area_resol_mean 5.8140
_diffrn_measured_fraction_theta_full 0.994
_diffrn_measured_fraction_theta_max 0.988
_diffrn_measurement_device_type
;
Rigaku CrystalClear-SM Expert 2.1 b29
;
_diffrn_measurement_method 'profile data from \w-scans'
_diffrn_radiation_monochromator Confocal
_diffrn_radiation_type MoK\a
_diffrn_radiation_wavelength 0.71075
_diffrn_reflns_av_R_equivalents 0.0692
_diffrn_reflns_av_unetI/netI 0.0652
_diffrn_reflns_Laue_measured_fraction_full 0.994
_diffrn_reflns_Laue_measured_fraction_max 0.988
_diffrn_reflns_limit_h_max 14
_diffrn_reflns_limit_h_min -14
_diffrn_reflns_limit_k_max 15
_diffrn_reflns_limit_k_min -15
_diffrn_reflns_limit_l_max 22
_diffrn_reflns_limit_l_min -22
_diffrn_reflns_number 34761
_diffrn_reflns_point_group_measured_fraction_full 0.994
_diffrn_reflns_point_group_measured_fraction_max 0.988
_diffrn_reflns_theta_full 25.242
_diffrn_reflns_theta_max 27.490
_diffrn_reflns_theta_min 2.777
_diffrn_source 'Rotating Anode'
_exptl_absorpt_coefficient_mu 0.305
_exptl_absorpt_correction_T_max 1.000
_exptl_absorpt_correction_T_min 0.718
_exptl_absorpt_correction_type numerical
_exptl_absorpt_process_details 'CrystalClear; Rigaku, 2013'
_exptl_crystal_colour Colorless
_exptl_crystal_density_diffrn 1.286
_exptl_crystal_description Prism
_exptl_crystal_F_000 856
_exptl_crystal_recrystallization_method 'Re-crystallisation from solvent'
_exptl_crystal_size_max 0.150
_exptl_crystal_size_mid 0.040
_exptl_crystal_size_min 0.040
_refine_diff_density_max 0.564
_refine_diff_density_min -0.418
_refine_diff_density_rms 0.063
_refine_ls_extinction_method none
_refine_ls_goodness_of_fit_ref 0.998
_refine_ls_matrix_type full
_refine_ls_number_parameters 608
_refine_ls_number_reflns 9546
_refine_ls_number_restraints 1
_refine_ls_restrained_S_all 0.998
_refine_ls_R_factor_all 0.0949
_refine_ls_R_factor_gt 0.0575
_refine_ls_shift/su_max 0.000
_refine_ls_shift/su_mean 0.000
_refine_ls_structure_factor_coef Fsqd
_refine_ls_weighting_details 'w=1/[\s^2^(Fo^2^)+(0.0961P)^2^] where P=(Fo^2^+2Fc^2^)/3'
_refine_ls_weighting_scheme calc
_refine_ls_wR_factor_gt 0.1514
_refine_ls_wR_factor_ref 0.1668
_reflns_Friedel_coverage 0.000
_reflns_number_gt 6037
_reflns_number_total 9546
_reflns_threshold_expression 'I > 2\s(I)'
_cod_data_source_file d0dt03045g2.cif
_cod_data_source_block ydkr
_cod_depositor_comments
;
The following automatic conversions were performed:

data item '_exptl_absorpt_correction_type' value 'Numerical' was
changed to 'numerical' in accordance with the
/home/data/users/saulius/crontab/automatic-downloads/rss-feeds/RSC/lib/dictionaries/cif_core.dic
dictionary named 'cif_core.dic' version 2.4.2 last updated on
2011-04-26.

data item '_symmetry_cell_setting' value 'Triclinic' was changed to
'triclinic' in accordance with the
/home/data/users/saulius/crontab/automatic-downloads/rss-feeds/RSC/lib/dictionaries/cif_core.dic
dictionary named 'cif_core.dic' version 2.4.2 last updated on
2011-04-26.

Automatic conversion script
Id: cif_fix_values 7556 2019-12-06 15:28:31Z antanas 

 Adding full bibliography for 7705415.cif.
;
_cod_database_code 7705415
_shelx_shelxl_version_number 2014/7
_shelx_space_group_comment
;
The symmetry employed for this shelxl refinement is uniquely defined
by the following loop, which should always be used as a source of
symmetry information in preference to the above space-group names.
They are only intended as comments.
;
_shelx_estimated_absorpt_t_min 0.956
_shelx_estimated_absorpt_t_max 0.988

loop_
_space_group_symop_operation_xyz
'x, y, z'
'-x, -y, -z'

loop_
_atom_site_label
_atom_site_type_symbol
_atom_site_fract_x
_atom_site_fract_y
_atom_site_fract_z
_atom_site_U_iso_or_equiv
_atom_site_adp_type
_atom_site_occupancy
_atom_site_site_symmetry_order
_atom_site_calc_flag
_atom_site_refinement_flags_posn
_atom_site_refinement_flags_adp
_atom_site_refinement_flags_occupancy
_atom_site_disorder_assembly
_atom_site_disorder_group
Si1 Si 0.75325(6) 0.25722(6) 0.28925(4) 0.03015(17) Uani 1 1 d . . . . .
O1 O 0.62028(15) 0.29471(14) 0.25474(9) 0.0327(4) Uani 1 1 d . . . . .
Si2 Si 0.51526(6) 0.35961(6) 0.19783(4) 0.02986(17) Uani 1 1 d . . . . .
O2 O 0.46361(18) 0.50350(16) 0.20187(12) 0.0490(5) Uani 1 1 d . . . . .
Si3 Si 0.46596(7) 0.61875(7) 0.23817(6) 0.0479(2) Uani 1 1 d . . . . .
O3 O 0.56362(18) 0.57019(17) 0.30036(14) 0.0575(6) Uani 1 1 d . . . . .
Si4 Si 0.71099(6) 0.51830(6) 0.31711(5) 0.03679(19) Uani 1 1 d . . . . .
O4 O 0.76353(17) 0.37283(16) 0.32057(12) 0.0460(5) Uani 1 1 d . . . . .
O5 O 0.87957(16) 0.20615(16) 0.21966(10) 0.0392(4) Uani 1 1 d . . . . .
Si5A Si 0.9239(2) 0.1777(3) 0.13088(12) 0.0559(7) Uani 0.615(5) 1 d . . P A 1
O6A O 0.8434(8) 0.2964(6) 0.0766(5) 0.0451(15) Uani 0.615(5) 1 d . . P A 1
Si6A Si 0.70837(14) 0.3445(3) 0.03972(8) 0.0599(8) Uani 0.615(5) 1 d . . P A 1
O7 O 0.58605(16) 0.32695(18) 0.10823(10) 0.0435(5) Uani 1 1 d . . . . .
Si5B Si 0.9566(4) 0.2249(4) 0.12027(18) 0.0458(8) Uani 0.385(5) 1 d . . P A 2
O6B O 0.8430(14) 0.2532(10) 0.0668(8) 0.042(2) Uani 0.385(5) 1 d . . P A 2
Si6B Si 0.7215(3) 0.2473(6) 0.04769(19) 0.0795(17) Uani 0.385(5) 1 d . . P A 2
O8 O 0.5180(2) 0.70404(19) 0.16689(17) 0.0748(7) Uani 1 1 d . . . . .
Si7A Si 0.5843(3) 0.8085(2) 0.17788(17) 0.0695(10) Uani 0.391(3) 1 d . . P B 1
O9B O 0.7641(5) 0.7013(6) 0.1099(3) 0.0804(17) Uani 0.609(3) 1 d . . P B 2
Si8A Si 0.8809(4) 0.6202(3) 0.1699(3) 0.0776(14) Uani 0.391(3) 1 d . . P B 1
Si7B Si 0.6175(6) 0.7735(5) 0.1047(3) 0.0514(13) Uani 0.303(10) 1 d . . P B 3
O10 O 0.80886(19) 0.56455(18) 0.24584(11) 0.0498(5) Uani 1 1 d . . . . .
O9A O 0.7400(9) 0.7460(7) 0.1486(5) 0.067(2) Uani 0.391(3) 1 d . . P B 1
Si8B Si 0.8301(3) 0.6852(3) 0.18752(15) 0.0828(8) Uani 0.609(3) 1 d . . P B 2
C1 C 0.7445(2) 0.1437(2) 0.37414(15) 0.0365(6) Uani 1 1 d . . . . .
C2 C 0.7789(4) 0.1493(3) 0.44457(18) 0.0658(9) Uani 1 1 d . . . . .
H2 H 0.8146 0.2090 0.4479 0.079 Uiso 1 1 calc R U . . .
C3 C 0.7617(5) 0.0685(4) 0.5104(2) 0.0870(13) Uani 1 1 d . . . . .
H3 H 0.7863 0.0729 0.5580 0.104 Uiso 1 1 calc R U . . .
C4 C 0.7095(4) -0.0168(4) 0.5060(2) 0.0722(10) Uani 1 1 d . . . . .
H4 H 0.6956 -0.0705 0.5511 0.087 Uiso 1 1 calc R U . . .
C5 C 0.6773(3) -0.0256(3) 0.4378(2) 0.0612(9) Uani 1 1 d . . . . .
H5 H 0.6433 -0.0866 0.4346 0.073 Uiso 1 1 calc R U . . .
C6 C 0.6941(3) 0.0552(3) 0.37241(17) 0.0464(7) Uani 1 1 d . . . . .
H6 H 0.6699 0.0489 0.3251 0.056 Uiso 1 1 calc R U . . .
C7 C 0.3725(2) 0.3064(3) 0.23199(14) 0.0410(6) Uani 1 1 d . . . . .
C8 C 0.3891(4) 0.1866(3) 0.2465(2) 0.0643(9) Uani 1 1 d . . . . .
H8 H 0.4748 0.1292 0.2369 0.077 Uiso 1 1 calc R U . . .
C9 C 0.2792(5) 0.1474(5) 0.2759(2) 0.0950(16) Uani 1 1 d . . . . .
H9 H 0.2911 0.0641 0.2862 0.114 Uiso 1 1 calc R U . . .
C10 C 0.1560(5) 0.2302(7) 0.2893(2) 0.111(2) Uani 1 1 d . . . . .
H10 H 0.0821 0.2043 0.3094 0.133 Uiso 1 1 calc R U . . .
C11 C 0.1385(4) 0.3479(6) 0.2743(2) 0.0997(17) Uani 1 1 d . . . . .
H11 H 0.0520 0.4042 0.2829 0.120 Uiso 1 1 calc R U . . .
C12 C 0.2438(3) 0.3883(4) 0.24673(19) 0.0654(10) Uani 1 1 d . . . . .
H12 H 0.2295 0.4721 0.2376 0.078 Uiso 1 1 calc R U . . .
C13 C 0.3005(3) 0.7062(2) 0.28941(19) 0.0483(7) Uani 1 1 d . . . . .
C14 C 0.2426(3) 0.6610(3) 0.3620(2) 0.0626(9) Uani 1 1 d . . . . .
H14 H 0.2889 0.5846 0.3847 0.075 Uiso 1 1 calc R U . . .
C15 C 0.1187(3) 0.7252(4) 0.4019(3) 0.0784(11) Uani 1 1 d . . . . .
H15 H 0.0809 0.6927 0.4513 0.094 Uiso 1 1 calc R U . . .
C16 C 0.0503(3) 0.8371(4) 0.3690(3) 0.0782(11) Uani 1 1 d . . . . .
H16 H -0.0350 0.8807 0.3957 0.094 Uiso 1 1 calc R U . . .
C17 C 0.1051(3) 0.8842(3) 0.2988(2) 0.0679(10) Uani 1 1 d . . . . .
H17 H 0.0588 0.9613 0.2770 0.081 Uiso 1 1 calc R U . . .
C18 C 0.2291(3) 0.8193(3) 0.2590(2) 0.0549(8) Uani 1 1 d . . . . .
H18 H 0.2661 0.8530 0.2098 0.066 Uiso 1 1 calc R U . . .
C19 C 0.7073(2) 0.5715(2) 0.41168(16) 0.0378(6) Uani 1 1 d . . . . .
C20 C 0.8213(3) 0.5674(4) 0.43305(19) 0.0655(10) Uani 1 1 d . . . . .
H20 H 0.9035 0.5319 0.3997 0.079 Uiso 1 1 calc R U . . .
C21 C 0.8188(4) 0.6133(4) 0.5013(2) 0.0786(12) Uani 1 1 d . . . . .
H21 H 0.8986 0.6092 0.5139 0.094 Uiso 1 1 calc R U . . .
C22 C 0.7028(5) 0.6641(3) 0.55035(18) 0.0700(11) Uani 1 1 d . . . . .
H22 H 0.7015 0.6952 0.5974 0.084 Uiso 1 1 calc R U . . .
C23 C 0.5890(4) 0.6704(3) 0.5319(2) 0.0808(12) Uani 1 1 d . . . . .
H23 H 0.5077 0.7065 0.5659 0.097 Uiso 1 1 calc R U . . .
C24 C 0.5908(3) 0.6237(3) 0.4632(2) 0.0618(9) Uani 1 1 d . . . . .
H24 H 0.5103 0.6279 0.4515 0.074 Uiso 1 1 calc R U . . .
C25A C 1.1007(5) 0.1664(9) 0.1000(3) 0.083(2) Uani 0.615(5) 1 d . . P A 1
H25A H 1.1325 0.1486 0.0444 0.124 Uiso 0.615(5) 1 calc R U P A 1
H25B H 1.1098 0.2427 0.1061 0.124 Uiso 0.615(5) 1 calc R U P A 1
H25C H 1.1524 0.1020 0.1333 0.124 Uiso 0.615(5) 1 calc R U P A 1
C26A C 0.8920(8) 0.0418(6) 0.1201(5) 0.103(3) Uani 0.615(5) 1 d . . P A 1
H26A H 0.9199 0.0242 0.0643 0.155 Uiso 0.615(5) 1 calc R U P A 1
H26B H 0.9411 -0.0258 0.1527 0.155 Uiso 0.615(5) 1 calc R U P A 1
H26C H 0.7979 0.0543 0.1374 0.155 Uiso 0.615(5) 1 calc R U P A 1
C27A C 0.6822(10) 0.5028(10) 0.0049(6) 0.130(6) Uani 0.615(5) 1 d . . P A 1
H27A H 0.7576 0.5095 -0.0360 0.195 Uiso 0.615(5) 1 calc R U P A 1
H27B H 0.6025 0.5359 -0.0172 0.195 Uiso 0.615(5) 1 calc R U P A 1
H27C H 0.6727 0.5475 0.0495 0.195 Uiso 0.615(5) 1 calc R U P A 1
C28A C 0.7123(9) 0.2399(11) -0.0409(6) 0.093(3) Uani 0.615(5) 1 d . . P A 1
H28A H 0.7831 0.2418 -0.0866 0.139 Uiso 0.615(5) 1 calc R U P A 1
H28B H 0.7277 0.1573 -0.0169 0.139 Uiso 0.615(5) 1 calc R U P A 1
H28C H 0.6281 0.2698 -0.0582 0.139 Uiso 0.615(5) 1 calc R U P A 1
C25B C 1.0260(10) 0.3518(9) 0.1067(5) 0.075(3) Uani 0.385(5) 1 d . . P A 2
H25D H 1.0925 0.3314 0.1393 0.112 Uiso 0.385(5) 1 calc R U P A 2
H25E H 1.0661 0.3639 0.0508 0.112 Uiso 0.385(5) 1 calc R U P A 2
H25F H 0.9552 0.4256 0.1231 0.112 Uiso 0.385(5) 1 calc R U P A 2
C26B C 1.0867(8) 0.0864(7) 0.0939(5) 0.046(2) Uani 0.385(5) 1 d . . P A 2
H26D H 1.1539 0.0696 0.1255 0.069 Uiso 0.385(5) 1 calc R U P A 2
H26E H 1.0506 0.0206 0.1045 0.069 Uiso 0.385(5) 1 calc R U P A 2
H26F H 1.1260 0.0940 0.0375 0.069 Uiso 0.385(5) 1 calc R U P A 2
C27B C 0.7254(17) 0.3030(18) -0.0494(10) 0.094(7) Uani 0.385(5) 1 d . . P A 2
H27D H 0.6479 0.3017 -0.0659 0.141 Uiso 0.385(5) 1 calc R U P A 2
H27E H 0.7256 0.3857 -0.0552 0.141 Uiso 0.385(5) 1 calc R U P A 2
H27F H 0.8049 0.2535 -0.0826 0.141 Uiso 0.385(5) 1 calc R U P A 2
C28B C 0.7470(13) 0.0748(11) 0.0800(12) 0.148(7) Uani 0.385(5) 1 d . . P A 2
H28D H 0.6734 0.0556 0.0709 0.222 Uiso 0.385(5) 1 calc R U P A 2
H28E H 0.8291 0.0258 0.0486 0.222 Uiso 0.385(5) 1 calc R U P A 2
H28F H 0.7510 0.0580 0.1364 0.222 Uiso 0.385(5) 1 calc R U P A 2
C29A C 0.5179(19) 0.9275(11) 0.1018(9) 0.097(5) Uani 0.391(3) 1 d . . P B 1
H29A H 0.4232 0.9652 0.1199 0.145 Uiso 0.391(3) 1 calc R U P B 1
H29B H 0.5610 0.9882 0.0935 0.145 Uiso 0.391(3) 1 calc R U P B 1
H29C H 0.5344 0.8921 0.0519 0.145 Uiso 0.391(3) 1 calc R U P B 1
C30A C 0.5456(13) 0.8644(8) 0.2764(6) 0.085(3) Uani 0.391(3) 1 d . . P B 1
H30A H 0.4504 0.9018 0.2925 0.127 Uiso 0.391(3) 1 calc R U P B 1
H30B H 0.5774 0.7974 0.3151 0.127 Uiso 0.391(3) 1 calc R U P B 1
H30C H 0.5886 0.9239 0.2739 0.127 Uiso 0.391(3) 1 calc R U P B 1
C31A C 0.9856(7) 0.5373(9) 0.1027(4) 0.061(3) Uani 0.391(3) 1 d . . P B 1
H31A H 1.0204 0.5880 0.0597 0.092 Uiso 0.391(3) 1 calc R U P B 1
H31B H 1.0576 0.4792 0.1261 0.092 Uiso 0.391(3) 1 calc R U P B 1
H31C H 0.9421 0.4944 0.0817 0.092 Uiso 0.391(3) 1 calc R U P B 1
C32A C 0.9406(11) 0.7188(11) 0.2308(8) 0.088(4) Uani 0.391(3) 1 d . . P B 1
H32A H 0.9908 0.7639 0.1930 0.132 Uiso 0.391(3) 1 calc R U P B 1
H32B H 0.8634 0.7748 0.2617 0.132 Uiso 0.391(3) 1 calc R U P B 1
H32C H 0.9959 0.6644 0.2667 0.132 Uiso 0.391(3) 1 calc R U P B 1
C30C C 0.556(3) 0.870(4) 0.038(3) 0.25(3) Uani 0.307(10) 1 d . . P B 4
H30G H 0.6152 0.8860 -0.0104 0.372 Uiso 0.307(10) 1 calc R U P B 4
H30H H 0.4729 0.8749 0.0255 0.372 Uiso 0.307(10) 1 calc R U P B 4
H30I H 0.5387 0.9293 0.0755 0.372 Uiso 0.307(10) 1 calc R U P B 4
C31B C 0.9802(8) 0.6999(8) 0.1632(6) 0.106(3) Uani 0.609(3) 1 d . . P B 2
H31D H 1.0149 0.6896 0.2114 0.159 Uiso 0.609(3) 1 calc R U P B 2
H31E H 1.0393 0.6388 0.1276 0.159 Uiso 0.609(3) 1 calc R U P B 2
H31F H 0.9737 0.7799 0.1364 0.159 Uiso 0.609(3) 1 calc R U P B 2
C32B C 0.7181(15) 0.8258(9) 0.2541(10) 0.213(7) Uani 0.609(3) 1 d . . P B 2
H32D H 0.7547 0.8191 0.3011 0.319 Uiso 0.609(3) 1 calc R U P B 2
H32E H 0.7178 0.9015 0.2225 0.319 Uiso 0.609(3) 1 calc R U P B 2
H32F H 0.6280 0.8243 0.2708 0.319 Uiso 0.609(3) 1 calc R U P B 2
C30B C 0.576(2) 0.9128(12) 0.1572(13) 0.129(8) Uani 0.303(10) 1 d . . P B 3
H30D H 0.6281 0.9623 0.1268 0.193 Uiso 0.303(10) 1 calc R U P B 3
H30E H 0.4825 0.9588 0.1615 0.193 Uiso 0.303(10) 1 calc R U P B 3
H30F H 0.5965 0.8894 0.2103 0.193 Uiso 0.303(10) 1 calc R U P B 3
Si7C Si 0.6284(7) 0.7257(12) 0.0816(7) 0.091(4) Uani 0.307(10) 1 d . . P B 4
C29C C 0.668(2) 0.605(5) 0.0092(11) 0.28(4) Uani 0.307(10) 1 d . . P B 4
H29G H 0.7300 0.6193 -0.0384 0.422 Uiso 0.307(10) 1 calc R U P B 4
H29H H 0.7059 0.5253 0.0351 0.422 Uiso 0.307(10) 1 calc R U P B 4
H29I H 0.5864 0.6097 -0.0058 0.422 Uiso 0.307(10) 1 calc R U P B 4
C29B C 0.5991(17) 0.812(3) 0.0008(10) 0.095(8) Uani 0.303(10) 1 d . . P B 3
H29D H 0.6624 0.8514 -0.0280 0.143 Uiso 0.303(10) 1 calc R U P B 3
H29E H 0.6153 0.7386 -0.0237 0.143 Uiso 0.303(10) 1 calc R U P B 3
H29F H 0.5098 0.8664 -0.0013 0.143 Uiso 0.303(10) 1 calc R U P B 3

loop_
_atom_site_aniso_label
_atom_site_aniso_U_11
_atom_site_aniso_U_22
_atom_site_aniso_U_33
_atom_site_aniso_U_23
_atom_site_aniso_U_13
_atom_site_aniso_U_12
Si1 0.0303(3) 0.0283(4) 0.0326(3) -0.0048(3) -0.0112(3) -0.0064(3)
O1 0.0331(9) 0.0347(9) 0.0322(9) -0.0018(7) -0.0113(7) -0.0106(7)
Si2 0.0263(3) 0.0354(4) 0.0277(3) -0.0013(3) -0.0069(2) -0.0096(3)
O2 0.0436(11) 0.0375(11) 0.0648(13) -0.0011(9) -0.0238(9) -0.0051(9)
Si3 0.0317(4) 0.0308(4) 0.0801(6) -0.0039(4) -0.0190(4) -0.0043(3)
O3 0.0339(10) 0.0443(12) 0.0982(17) -0.0195(11) -0.0295(11) -0.0011(9)
Si4 0.0268(3) 0.0331(4) 0.0529(5) -0.0141(3) -0.0106(3) -0.0065(3)
O4 0.0392(10) 0.0361(10) 0.0677(13) -0.0140(9) -0.0249(9) -0.0052(8)
O5 0.0327(9) 0.0421(10) 0.0378(10) -0.0031(8) -0.0062(7) -0.0071(8)
Si5A 0.0325(10) 0.0829(18) 0.0322(9) -0.0104(10) -0.0088(7) 0.0086(9)
O6A 0.031(2) 0.060(5) 0.043(3) 0.013(3) -0.0119(18) -0.018(3)
Si6A 0.0278(7) 0.1033(19) 0.0253(7) 0.0110(8) -0.0031(5) -0.0027(9)
O7 0.0313(9) 0.0674(13) 0.0277(9) -0.0049(8) -0.0042(7) -0.0122(9)
Si5B 0.0348(16) 0.057(2) 0.0278(12) -0.0038(12) 0.0011(10) 0.0011(12)
O6B 0.036(3) 0.045(6) 0.040(4) 0.006(4) -0.009(3) -0.013(4)
Si6B 0.0417(14) 0.153(5) 0.0406(15) -0.045(2) -0.0011(11) -0.017(2)
O8 0.0447(13) 0.0413(12) 0.123(2) 0.0145(13) -0.0058(13) -0.0129(10)
Si7A 0.100(2) 0.0430(15) 0.0685(19) 0.0153(12) -0.0332(15) -0.0249(14)
O9B 0.061(3) 0.110(5) 0.068(4) 0.031(3) -0.012(3) -0.044(3)
Si8A 0.0416(18) 0.054(2) 0.139(4) 0.042(2) -0.032(2) -0.0306(15)
Si7B 0.072(2) 0.045(3) 0.045(2) 0.0103(18) -0.0133(16) -0.0344(19)
O10 0.0525(12) 0.0583(13) 0.0416(11) -0.0097(9) -0.0083(9) -0.0206(10)
O9A 0.076(5) 0.062(5) 0.061(5) 0.017(4) -0.017(5) -0.030(4)
Si8B 0.0780(19) 0.115(2) 0.0786(14) 0.0240(17) -0.0167(14) -0.0732(18)
C1 0.0341(13) 0.0387(14) 0.0326(13) -0.0050(10) -0.0099(10) -0.0042(11)
C2 0.094(3) 0.075(2) 0.0421(17) 0.0059(16) -0.0309(17) -0.038(2)
C3 0.132(4) 0.095(3) 0.044(2) 0.0158(19) -0.039(2) -0.045(3)
C4 0.083(3) 0.077(3) 0.047(2) 0.0188(17) -0.0124(17) -0.026(2)
C5 0.057(2) 0.059(2) 0.064(2) 0.0178(16) -0.0137(16) -0.0238(16)
C6 0.0448(16) 0.0476(17) 0.0471(16) 0.0036(13) -0.0154(13) -0.0150(13)
C7 0.0398(15) 0.068(2) 0.0250(12) -0.0029(12) -0.0080(10) -0.0289(14)
C8 0.072(2) 0.078(3) 0.064(2) 0.0111(18) -0.0250(17) -0.051(2)
C9 0.129(4) 0.138(4) 0.070(3) 0.024(3) -0.037(3) -0.109(4)
C10 0.099(4) 0.242(7) 0.047(2) 0.005(3) -0.009(2) -0.133(5)
C11 0.053(2) 0.205(6) 0.062(2) -0.025(3) 0.0083(18) -0.075(3)
C12 0.0383(17) 0.114(3) 0.0490(18) -0.0256(18) 0.0013(13) -0.0298(18)
C13 0.0357(15) 0.0404(16) 0.074(2) -0.0060(14) -0.0236(14) -0.0102(13)
C14 0.0430(17) 0.0419(18) 0.101(3) -0.0015(17) -0.0197(17) -0.0108(15)
C15 0.047(2) 0.075(3) 0.104(3) -0.005(2) -0.0051(19) -0.0167(19)
C16 0.0365(18) 0.074(3) 0.113(3) -0.020(2) -0.0145(19) 0.0001(17)
C17 0.0474(19) 0.057(2) 0.087(3) -0.0125(19) -0.0246(18) 0.0078(16)
C18 0.0445(17) 0.0455(17) 0.071(2) -0.0090(15) -0.0213(15) -0.0026(14)
C19 0.0369(14) 0.0351(14) 0.0421(14) -0.0090(11) 0.0011(11) -0.0160(12)
C20 0.0532(18) 0.109(3) 0.0493(18) -0.0385(18) 0.0082(14) -0.0433(19)
C21 0.094(3) 0.122(3) 0.0466(19) -0.031(2) 0.0017(18) -0.069(3)
C22 0.127(3) 0.049(2) 0.0324(16) -0.0065(14) 0.0002(19) -0.037(2)
C23 0.088(3) 0.071(3) 0.049(2) -0.0219(18) 0.0224(19) -0.003(2)
C24 0.0424(17) 0.069(2) 0.059(2) -0.0134(17) 0.0079(14) -0.0092(16)
C25A 0.035(3) 0.142(7) 0.046(3) -0.017(4) -0.005(2) 0.003(4)
C26A 0.141(7) 0.073(4) 0.103(6) -0.032(4) -0.071(5) -0.002(4)
C27A 0.043(4) 0.197(11) 0.093(8) 0.106(8) -0.016(4) -0.023(5)
C28A 0.050(5) 0.156(11) 0.054(4) -0.046(6) 0.006(3) -0.007(5)
C25B 0.086(7) 0.083(7) 0.048(5) -0.005(5) 0.018(5) -0.040(6)
C26B 0.040(4) 0.037(4) 0.050(5) -0.006(4) 0.001(3) -0.004(4)
C27B 0.075(8) 0.18(2) 0.063(8) -0.040(10) 0.003(5) -0.083(11)
C28B 0.079(9) 0.092(10) 0.28(2) -0.093(12) -0.016(11) -0.014(7)
C29A 0.163(15) 0.045(6) 0.082(9) 0.022(6) -0.060(10) -0.022(7)
C30A 0.126(10) 0.050(5) 0.088(7) -0.002(5) -0.045(7) -0.027(6)
C31A 0.041(4) 0.137(8) 0.017(3) 0.004(4) 0.003(3) -0.054(5)
C32A 0.084(7) 0.113(9) 0.101(9) -0.048(7) 0.010(6) -0.074(7)
C30C 0.12(2) 0.22(5) 0.33(6) 0.23(5) -0.06(3) -0.06(3)
C31B 0.115(6) 0.120(7) 0.118(7) 0.024(6) -0.036(5) -0.089(6)
C32B 0.250(16) 0.070(6) 0.286(18) -0.051(8) 0.027(13) -0.051(8)
C30B 0.21(2) 0.039(9) 0.165(19) 0.018(10) -0.066(16) -0.065(11)
Si7C 0.069(3) 0.117(7) 0.098(6) 0.079(5) -0.046(4) -0.062(4)
C29C 0.052(12) 0.73(11) 0.039(11) -0.09(3) 0.016(9) -0.10(3)
C29B 0.052(10) 0.18(3) 0.050(8) 0.042(10) -0.016(6) -0.056(13)

loop_
_atom_type_symbol
_atom_type_description
_atom_type_scat_dispersion_real
_atom_type_scat_dispersion_imag
_atom_type_scat_source
Si Si 0.0817 0.0704 'International Tables Vol C Tables 4.2.6.8 and 6.1.1.4'
O O 0.0106 0.0060 'International Tables Vol C Tables 4.2.6.8 and 6.1.1.4'
C C 0.0033 0.0016 'International Tables Vol C Tables 4.2.6.8 and 6.1.1.4'
H H 0.0000 0.0000 'International Tables Vol C Tables 4.2.6.8 and 6.1.1.4'

loop_
_geom_angle_atom_site_label_1
_geom_angle_atom_site_label_2
_geom_angle_atom_site_label_3
_geom_angle
_geom_angle_site_symmetry_1
_geom_angle_site_symmetry_3
_geom_angle_publ_flag
O1 Si1 O4 110.14(9) . . ?
O1 Si1 O5 109.44(9) . . ?
O4 Si1 O5 109.05(10) . . ?
O1 Si1 C1 108.02(10) . . ?
O4 Si1 C1 108.41(11) . . ?
O5 Si1 C1 111.77(10) . . ?
Si2 O1 Si1 159.59(12) . . ?
O7 Si2 O1 108.48(9) . . ?
O7 Si2 O2 109.91(11) . . ?
O1 Si2 O2 110.25(9) . . ?
O7 Si2 C7 110.56(11) . . ?
O1 Si2 C7 109.32(10) . . ?
O2 Si2 C7 108.32(12) . . ?
Si2 O2 Si3 149.01(13) . . ?
O8 Si3 O3 110.51(12) . . ?
O8 Si3 O2 108.78(13) . . ?
O3 Si3 O2 107.91(10) . . ?
O8 Si3 C13 108.64(13) . . ?
O3 Si3 C13 109.54(13) . . ?
O2 Si3 C13 111.47(11) . . ?
Si4 O3 Si3 149.58(17) . . ?
O10 Si4 O3 110.27(12) . . ?
O10 Si4 O4 107.02(11) . . ?
O3 Si4 O4 109.66(10) . . ?
O10 Si4 C19 110.32(11) . . ?
O3 Si4 C19 107.89(12) . . ?
O4 Si4 C19 111.69(11) . . ?
Si1 O4 Si4 145.19(12) . . ?
Si5A O5 Si1 144.21(14) . . ?
Si1 O5 Si5B 146.98(16) . . ?
O5 Si5A O6A 108.2(3) . . ?
O5 Si5A C26A 109.7(3) . . ?
O6A Si5A C26A 112.0(3) . . ?
O5 Si5A C25A 106.9(3) . . ?
O6A Si5A C25A 105.7(4) . . ?
C26A Si5A C25A 114.1(4) . . ?
Si6A O6A Si5A 138.7(5) . . ?
O7 Si6A O6A 109.6(3) . . ?
O7 Si6A C27A 112.0(4) . . ?
O6A Si6A C27A 106.2(4) . . ?
O7 Si6A C28A 100.3(3) . . ?
O6A Si6A C28A 113.1(4) . . ?
C27A Si6A C28A 115.6(5) . . ?
Si2 O7 Si6A 139.69(16) . . ?
Si2 O7 Si6B 146.90(18) . . ?
O6B Si5B O5 106.3(6) . . ?
O6B Si5B C26B 109.4(6) . . ?
O5 Si5B C26B 108.9(3) . . ?
O6B Si5B C25B 112.2(6) . . ?
O5 Si5B C25B 109.7(3) . . ?
C26B Si5B C25B 110.2(5) . . ?
Si6B O6B Si5B 156.0(10) . . ?
O6B Si6B O7 111.1(5) . . ?
O6B Si6B C27B 105.2(8) . . ?
O7 Si6B C27B 112.1(8) . . ?
O6B Si6B C28B 99.1(7) . . ?
O7 Si6B C28B 107.4(5) . . ?
C27B Si6B C28B 121.1(9) . . ?
Si3 O8 Si7B 161.2(3) . . ?
Si3 O8 Si7A 124.8(2) . . ?
Si3 O8 Si7C 151.5(5) . . ?
O9A Si7A O8 104.3(3) . . ?
O9A Si7A C30A 111.4(5) . . ?
O8 Si7A C30A 118.2(4) . . ?
O9A Si7A C29A 109.8(7) . . ?
O8 Si7A C29A 99.5(5) . . ?
C30A Si7A C29A 112.6(6) . . ?
O10 Si8A C31A 121.3(4) . . ?
O10 Si8A O9A 97.3(4) . . ?
C31A Si8A O9A 123.0(5) . . ?
O10 Si8A C32A 94.7(5) . . ?
C31A Si8A C32A 120.1(4) . . ?
O9A Si8A C32A 93.6(5) . . ?
O9B Si7B O8 109.7(4) . . ?
O8 Si7B C29B 118.3(7) . . ?
O8 Si7B C30B 100.9(7) . . ?
C29B Si7B C30B 111.4(11) . . ?
Si8A O10 Si4 169.47(19) . . ?
Si4 O10 Si8B 144.66(19) . . ?
Si7A O9A Si8A 143.5(5) . . ?
O9B Si8B O10 108.3(3) . . ?
O9B Si8B C31B 112.8(4) . . ?
O10 Si8B C31B 119.5(4) . . ?
O9B Si8B C32B 107.3(6) . . ?
O10 Si8B C32B 103.9(4) . . ?
C31B Si8B C32B 104.0(6) . . ?
C6 C1 C2 117.0(3) . . ?
C6 C1 Si1 121.07(19) . . ?
C2 C1 Si1 121.7(2) . . ?
C1 C2 C3 121.1(3) . . ?
C1 C2 H2 119.5 . . ?
C3 C2 H2 119.5 . . ?
C4 C3 C2 119.6(3) . . ?
C4 C3 H3 120.2 . . ?
C2 C3 H3 120.2 . . ?
C5 C4 C3 120.5(3) . . ?
C5 C4 H4 119.7 . . ?
C3 C4 H4 119.7 . . ?
C4 C5 C6 119.7(3) . . ?
C4 C5 H5 120.2 . . ?
C6 C5 H5 120.2 . . ?
C1 C6 C5 122.0(3) . . ?
C1 C6 H6 119.0 . . ?
C5 C6 H6 119.0 . . ?
C8 C7 C12 118.0(3) . . ?
C8 C7 Si2 121.1(2) . . ?
C12 C7 Si2 120.8(2) . . ?
C7 C8 C9 120.5(4) . . ?
C7 C8 H8 119.8 . . ?
C9 C8 H8 119.8 . . ?
C10 C9 C8 119.5(4) . . ?
C10 C9 H9 120.2 . . ?
C8 C9 H9 120.2 . . ?
C11 C10 C9 120.5(4) . . ?
C11 C10 H10 119.7 . . ?
C9 C10 H10 119.7 . . ?
C10 C11 C12 121.1(5) . . ?
C10 C11 H11 119.5 . . ?
C12 C11 H11 119.5 . . ?
C11 C12 C7 120.4(4) . . ?
C11 C12 H12 119.8 . . ?
C7 C12 H12 119.8 . . ?
C14 C13 C18 117.0(3) . . ?
C14 C13 Si3 120.4(2) . . ?
C18 C13 Si3 122.6(3) . . ?
C15 C14 C13 121.5(3) . . ?
C15 C14 H14 119.2 . . ?
C13 C14 H14 119.2 . . ?
C14 C15 C16 119.6(4) . . ?
C14 C15 H15 120.2 . . ?
C16 C15 H15 120.2 . . ?
C17 C16 C15 120.2(3) . . ?
C17 C16 H16 119.9 . . ?
C15 C16 H16 119.9 . . ?
C16 C17 C18 119.9(3) . . ?
C16 C17 H17 120.0 . . ?
C18 C17 H17 120.0 . . ?
C17 C18 C13 121.7(3) . . ?
C17 C18 H18 119.1 . . ?
C13 C18 H18 119.1 . . ?
C24 C19 C20 116.0(3) . . ?
C24 C19 Si4 122.2(2) . . ?
C20 C19 Si4 121.7(2) . . ?
C21 C20 C19 122.1(3) . . ?
C21 C20 H20 119.0 . . ?
C19 C20 H20 119.0 . . ?
C22 C21 C20 120.4(3) . . ?
C22 C21 H21 119.8 . . ?
C20 C21 H21 119.8 . . ?
C23 C22 C21 119.6(3) . . ?
C23 C22 H22 120.2 . . ?
C21 C22 H22 120.2 . . ?
C22 C23 C24 120.3(3) . . ?
C22 C23 H23 119.9 . . ?
C24 C23 H23 119.9 . . ?
C19 C24 C23 121.6(3) . . ?
C19 C24 H24 119.2 . . ?
C23 C24 H24 119.2 . . ?
Si5A C25A H25A 109.5 . . ?
Si5A C25A H25B 109.5 . . ?
H25A C25A H25B 109.5 . . ?
Si5A C25A H25C 109.5 . . ?
H25A C25A H25C 109.5 . . ?
H25B C25A H25C 109.5 . . ?
Si5A C26A H26A 109.5 . . ?
Si5A C26A H26B 109.5 . . ?
H26A C26A H26B 109.5 . . ?
Si5A C26A H26C 109.5 . . ?
H26A C26A H26C 109.5 . . ?
H26B C26A H26C 109.5 . . ?
Si6A C27A H27A 109.5 . . ?
Si6A C27A H27B 109.5 . . ?
H27A C27A H27B 109.5 . . ?
Si6A C27A H27C 109.5 . . ?
H27A C27A H27C 109.5 . . ?
H27B C27A H27C 109.5 . . ?
Si6A C28A H28A 109.5 . . ?
Si6A C28A H28B 109.5 . . ?
H28A C28A H28B 109.5 . . ?
Si6A C28A H28C 109.5 . . ?
H28A C28A H28C 109.5 . . ?
H28B C28A H28C 109.5 . . ?
Si5B C25B H25D 109.5 . . ?
Si5B C25B H25E 109.5 . . ?
H25D C25B H25E 109.5 . . ?
Si5B C25B H25F 109.5 . . ?
H25D C25B H25F 109.5 . . ?
H25E C25B H25F 109.5 . . ?
Si5B C26B H26D 109.5 . . ?
Si5B C26B H26E 109.5 . . ?
H26D C26B H26E 109.5 . . ?
Si5B C26B H26F 109.5 . . ?
H26D C26B H26F 109.5 . . ?
H26E C26B H26F 109.5 . . ?
Si6B C27B H27D 109.5 . . ?
Si6B C27B H27E 109.5 . . ?
H27D C27B H27E 109.5 . . ?
Si6B C27B H27F 109.5 . . ?
H27D C27B H27F 109.5 . . ?
H27E C27B H27F 109.5 . . ?
Si6B C28B H28D 109.5 . . ?
Si6B C28B H28E 109.5 . . ?
H28D C28B H28E 109.5 . . ?
Si6B C28B H28F 109.5 . . ?
H28D C28B H28F 109.5 . . ?
H28E C28B H28F 109.5 . . ?
Si7A C29A H29A 109.5 . . ?
Si7A C29A H29B 109.5 . . ?
H29A C29A H29B 109.5 . . ?
Si7A C29A H29C 109.5 . . ?
H29A C29A H29C 109.5 . . ?
H29B C29A H29C 109.5 . . ?
Si7A C30A H30A 109.5 . . ?
Si7A C30A H30B 109.5 . . ?
H30A C30A H30B 109.5 . . ?
Si7A C30A H30C 109.5 . . ?
H30A C30A H30C 109.5 . . ?
H30B C30A H30C 109.5 . . ?
Si8A C31A H31A 109.5 . . ?
Si8A C31A H31B 109.5 . . ?
H31A C31A H31B 109.5 . . ?
Si8A C31A H31C 109.5 . . ?
H31A C31A H31C 109.5 . . ?
H31B C31A H31C 109.5 . . ?
Si8A C32A H32A 109.5 . . ?
Si8A C32A H32B 109.5 . . ?
H32A C32A H32B 109.5 . . ?
Si8A C32A H32C 109.5 . . ?
H32A C32A H32C 109.5 . . ?
H32B C32A H32C 109.5 . . ?
Si7C C30C H30G 109.5 . . ?
Si7C C30C H30H 109.5 . . ?
H30G C30C H30H 109.5 . . ?
Si7C C30C H30I 109.5 . . ?
H30G C30C H30I 109.5 . . ?
H30H C30C H30I 109.5 . . ?
Si8B C31B H31D 109.5 . . ?
Si8B C31B H31E 109.5 . . ?
H31D C31B H31E 109.5 . . ?
Si8B C31B H31F 109.5 . . ?
H31D C31B H31F 109.5 . . ?
H31E C31B H31F 109.5 . . ?
Si8B C32B H32D 109.5 . . ?
Si8B C32B H32E 109.5 . . ?
H32D C32B H32E 109.5 . . ?
Si8B C32B H32F 109.5 . . ?
H32D C32B H32F 109.5 . . ?
H32E C32B H32F 109.5 . . ?
Si7B C30B H30D 109.5 . . ?
Si7B C30B H30E 109.5 . . ?
H30D C30B H30E 109.5 . . ?
Si7B C30B H30F 109.5 . . ?
H30D C30B H30F 109.5 . . ?
H30E C30B H30F 109.5 . . ?
O9B Si7C O8 105.6(6) . . ?
O8 Si7C C30C 106.7(16) . . ?
O8 Si7C C29C 111.1(12) . . ?
C30C Si7C C29C 111(2) . . ?
Si7C C29C H29G 109.5 . . ?
Si7C C29C H29H 109.5 . . ?
H29G C29C H29H 109.5 . . ?
Si7C C29C H29I 109.5 . . ?
H29G C29C H29I 109.5 . . ?
H29H C29C H29I 109.5 . . ?
Si7B C29B H29D 109.5 . . ?
Si7B C29B H29E 109.5 . . ?
H29D C29B H29E 109.5 . . ?
Si7B C29B H29F 109.5 . . ?
H29D C29B H29F 109.5 . . ?
H29E C29B H29F 109.5 . . ?

loop_
_geom_bond_atom_site_label_1
_geom_bond_atom_site_label_2
_geom_bond_distance
_geom_bond_site_symmetry_2
_geom_bond_publ_flag
Si1 O1 1.6200(16) . ?
Si1 O4 1.6201(18) . ?
Si1 O5 1.6208(18) . ?
Si1 C1 1.847(3) . ?
O1 Si2 1.6176(16) . ?
Si2 O7 1.6129(18) . ?
Si2 O2 1.6178(19) . ?
Si2 C7 1.853(3) . ?
O2 Si3 1.622(2) . ?
Si3 O8 1.607(2) . ?
Si3 O3 1.616(2) . ?
Si3 C13 1.849(3) . ?
O3 Si4 1.6148(18) . ?
Si4 O10 1.609(2) . ?
Si4 O4 1.6233(19) . ?
Si4 C19 1.851(3) . ?
O5 Si5A 1.563(3) . ?
O5 Si5B 1.755(4) . ?
Si5A O6A 1.666(9) . ?
Si5A C26A 1.834(8) . ?
Si5A C25A 1.871(7) . ?
O6A Si6A 1.654(8) . ?
Si6A O7 1.631(2) . ?
Si6A C27A 1.833(10) . ?
Si6A C28A 2.016(10) . ?
O7 Si6B 1.682(3) . ?
Si5B O6B 1.657(13) . ?
Si5B C26B 1.808(8) . ?
Si5B C25B 1.897(10) . ?
O6B Si6B 1.498(12) . ?
Si6B C27B 1.71(2) . ?
Si6B C28B 1.985(16) . ?
O8 Si7B 1.696(7) . ?
O8 Si7A 1.719(4) . ?
O8 Si7C 1.733(9) . ?
Si7A O9A 1.611(9) . ?
Si7A C30A 1.845(11) . ?
Si7A C29A 1.854(13) . ?
O9B Si7B 1.567(8) . ?
O9B Si7C 1.616(8) . ?
O9B Si8B 1.646(6) . ?
Si8A O10 1.555(5) . ?
Si8A C31A 1.615(10) . ?
Si8A O9A 1.810(9) . ?
Si8A C32A 2.072(10) . ?
Si7B C29B 1.838(17) . ?
Si7B C30B 1.893(16) . ?
O10 Si8B 1.680(3) . ?
Si8B C31B 1.687(7) . ?
Si8B C32B 2.045(12) . ?
C1 C6 1.373(4) . ?
C1 C2 1.392(4) . ?
C2 C3 1.397(5) . ?
C2 H2 0.9500 . ?
C3 C4 1.365(5) . ?
C3 H3 0.9500 . ?
C4 C5 1.353(5) . ?
C4 H4 0.9500 . ?
C5 C6 1.391(4) . ?
C5 H5 0.9500 . ?
C6 H6 0.9500 . ?
C7 C8 1.368(4) . ?
C7 C12 1.407(4) . ?
C8 C9 1.417(5) . ?
C8 H8 0.9500 . ?
C9 C10 1.367(7) . ?
C9 H9 0.9500 . ?
C10 C11 1.342(7) . ?
C10 H10 0.9500 . ?
C11 C12 1.378(5) . ?
C11 H11 0.9500 . ?
C12 H12 0.9500 . ?
C13 C14 1.392(5) . ?
C13 C18 1.396(4) . ?
C14 C15 1.390(5) . ?
C14 H14 0.9500 . ?
C15 C16 1.390(5) . ?
C15 H15 0.9500 . ?
C16 C17 1.359(5) . ?
C16 H16 0.9500 . ?
C17 C18 1.392(4) . ?
C17 H17 0.9500 . ?
C18 H18 0.9500 . ?
C19 C24 1.385(4) . ?
C19 C20 1.390(4) . ?
C20 C21 1.381(4) . ?
C20 H20 0.9500 . ?
C21 C22 1.358(5) . ?
C21 H21 0.9500 . ?
C22 C23 1.356(6) . ?
C22 H22 0.9500 . ?
C23 C24 1.398(5) . ?
C23 H23 0.9500 . ?
C24 H24 0.9500 . ?
C25A H25A 0.9800 . ?
C25A H25B 0.9800 . ?
C25A H25C 0.9800 . ?
C26A H26A 0.9800 . ?
C26A H26B 0.9800 . ?
C26A H26C 0.9800 . ?
C27A H27A 0.9800 . ?
C27A H27B 0.9800 . ?
C27A H27C 0.9800 . ?
C28A H28A 0.9800 . ?
C28A H28B 0.9800 . ?
C28A H28C 0.9800 . ?
C25B H25D 0.9800 . ?
C25B H25E 0.9800 . ?
C25B H25F 0.9800 . ?
C26B H26D 0.9800 . ?
C26B H26E 0.9800 . ?
C26B H26F 0.9800 . ?
C27B H27D 0.9800 . ?
C27B H27E 0.9800 . ?
C27B H27F 0.9800 . ?
C28B H28D 0.9800 . ?
C28B H28E 0.9800 . ?
C28B H28F 0.9800 . ?
C29A H29A 0.9800 . ?
C29A H29B 0.9800 . ?
C29A H29C 0.9800 . ?
C30A H30A 0.9800 . ?
C30A H30B 0.9800 . ?
C30A H30C 0.9800 . ?
C31A H31A 0.9800 . ?
C31A H31B 0.9800 . ?
C31A H31C 0.9800 . ?
C32A H32A 0.9800 . ?
C32A H32B 0.9800 . ?
C32A H32C 0.9800 . ?
C30C Si7C 1.75(3) . ?
C30C H30G 0.9800 . ?
C30C H30H 0.9800 . ?
C30C H30I 0.9800 . ?
C31B H31D 0.9800 . ?
C31B H31E 0.9800 . ?
C31B H31F 0.9800 . ?
C32B H32D 0.9800 . ?
C32B H32E 0.9800 . ?
C32B H32F 0.9800 . ?
C30B H30D 0.9800 . ?
C30B H30E 0.9800 . ?
C30B H30F 0.9800 . ?
Si7C C29C 1.94(5) . ?
C29C H29G 0.9800 . ?
C29C H29H 0.9800 . ?
C29C H29I 0.9800 . ?
C29B H29D 0.9800 . ?
C29B H29E 0.9800 . ?
C29B H29F 0.9800 . ?

loop_
_geom_torsion_atom_site_label_1
_geom_torsion_atom_site_label_2
_geom_torsion_atom_site_label_3
_geom_torsion_atom_site_label_4
_geom_torsion
_geom_torsion_site_symmetry_1
_geom_torsion_site_symmetry_2
_geom_torsion_site_symmetry_3
_geom_torsion_site_symmetry_4
_geom_torsion_publ_flag
O4 Si1 O1 Si2 65.4(3) . . . . ?
O5 Si1 O1 Si2 -54.5(3) . . . . ?
C1 Si1 O1 Si2 -176.4(3) . . . . ?
Si1 O1 Si2 O7 56.8(3) . . . . ?
Si1 O1 Si2 O2 -63.6(3) . . . . ?
Si1 O1 Si2 C7 177.4(3) . . . . ?
O7 Si2 O2 Si3 -120.7(3) . . . . ?
O1 Si2 O2 Si3 -1.1(3) . . . . ?
C7 Si2 O2 Si3 118.4(3) . . . . ?
Si2 O2 Si3 O8 118.9(3) . . . . ?
Si2 O2 Si3 O3 -1.0(3) . . . . ?
Si2 O2 Si3 C13 -121.4(3) . . . . ?
O8 Si3 O3 Si4 -40.8(3) . . . . ?
O2 Si3 O3 Si4 78.0(3) . . . . ?
C13 Si3 O3 Si4 -160.5(2) . . . . ?
Si3 O3 Si4 O10 27.3(3) . . . . ?
Si3 O3 Si4 O4 -90.3(3) . . . . ?
Si3 O3 Si4 C19 147.9(2) . . . . ?
O1 Si1 O4 Si4 -18.1(3) . . . . ?
O5 Si1 O4 Si4 102.0(2) . . . . ?
C1 Si1 O4 Si4 -136.1(2) . . . . ?
O10 Si4 O4 Si1 -91.0(2) . . . . ?
O3 Si4 O4 Si1 28.6(3) . . . . ?
C19 Si4 O4 Si1 148.1(2) . . . . ?
O1 Si1 O5 Si5A -0.6(3) . . . . ?
O4 Si1 O5 Si5A -121.1(3) . . . . ?
C1 Si1 O5 Si5A 119.0(3) . . . . ?
O1 Si1 O5 Si5B 44.9(4) . . . . ?
O4 Si1 O5 Si5B -75.6(4) . . . . ?
C1 Si1 O5 Si5B 164.5(3) . . . . ?
Si1 O5 Si5A O6A 48.1(5) . . . . ?
Si1 O5 Si5A C26A -74.3(4) . . . . ?
Si1 O5 Si5A C25A 161.5(3) . . . . ?
O5 Si5A O6A Si6A -94.0(7) . . . . ?
C26A Si5A O6A Si6A 27.0(9) . . . . ?
C25A Si5A O6A Si6A 151.8(7) . . . . ?
Si5A O6A Si6A O7 46.9(8) . . . . ?
Si5A O6A Si6A C27A 168.1(8) . . . . ?
Si5A O6A Si6A C28A -64.1(9) . . . . ?
O1 Si2 O7 Si6A -61.8(2) . . . . ?
O2 Si2 O7 Si6A 58.9(2) . . . . ?
C7 Si2 O7 Si6A 178.4(2) . . . . ?
O1 Si2 O7 Si6B 5.4(4) . . . . ?
O2 Si2 O7 Si6B 126.0(4) . . . . ?
C7 Si2 O7 Si6B -114.5(4) . . . . ?
O6A Si6A O7 Si2 52.5(3) . . . . ?
C27A Si6A O7 Si2 -65.1(5) . . . . ?
C28A Si6A O7 Si2 171.7(4) . . . . ?
Si1 O5 Si5B O6B -46.9(6) . . . . ?
Si1 O5 Si5B C26B -164.7(4) . . . . ?
Si1 O5 Si5B C25B 74.6(5) . . . . ?
O5 Si5B O6B Si6B -29(2) . . . . ?
C26B Si5B O6B Si6B 88(2) . . . . ?
C25B Si5B O6B Si6B -149.1(18) . . . . ?
Si5B O6B Si6B O7 70(2) . . . . ?
Si5B O6B Si6B C27B -168(2) . . . . ?
Si5B O6B Si6B C28B -42(2) . . . . ?
Si2 O7 Si6B O6B -45.0(9) . . . . ?
Si2 O7 Si6B C27B -162.3(5) . . . . ?
Si2 O7 Si6B C28B 62.3(6) . . . . ?
O3 Si3 O8 Si7B 13.7(8) . . . . ?
O2 Si3 O8 Si7B -104.6(8) . . . . ?
C13 Si3 O8 Si7B 133.9(8) . . . . ?
O3 Si3 O8 Si7A -40.5(2) . . . . ?
O2 Si3 O8 Si7A -158.84(18) . . . . ?
C13 Si3 O8 Si7A 79.6(2) . . . . ?
O3 Si3 O8 Si7C 71.4(9) . . . . ?
O2 Si3 O8 Si7C -46.9(9) . . . . ?
C13 Si3 O8 Si7C -168.4(8) . . . . ?
Si3 O8 Si7A O9A 103.0(4) . . . . ?
Si3 O8 Si7A C30A -21.4(5) . . . . ?
Si3 O8 Si7A C29A -143.6(6) . . . . ?
Si3 O8 Si7B C29B 147.4(12) . . . . ?
Si3 O8 Si7B C30B -90.9(11) . . . . ?
C31A Si8A O10 Si4 -108.6(12) . . . . ?
O9A Si8A O10 Si4 27.5(15) . . . . ?
C32A Si8A O10 Si4 121.8(13) . . . . ?
O3 Si4 O10 Si8A -3.0(13) . . . . ?
O4 Si4 O10 Si8A 116.2(13) . . . . ?
C19 Si4 O10 Si8A -122.1(13) . . . . ?
O3 Si4 O10 Si8B 47.7(3) . . . . ?
O4 Si4 O10 Si8B 166.9(2) . . . . ?
C19 Si4 O10 Si8B -71.4(3) . . . . ?
O8 Si7A O9A Si8A -63.3(10) . . . . ?
C30A Si7A O9A Si8A 65.3(11) . . . . ?
C29A Si7A O9A Si8A -169.2(10) . . . . ?
O10 Si8A O9A Si7A -2.1(11) . . . . ?
C31A Si8A O9A Si7A 133.0(9) . . . . ?
C32A Si8A O9A Si7A -97.2(10) . . . . ?
Si4 O10 Si8B O9B -87.7(4) . . . . ?
Si4 O10 Si8B C31B 141.3(5) . . . . ?
Si4 O10 Si8B C32B 26.1(6) . . . . ?
O1 Si1 C1 C6 39.6(2) . . . . ?
O4 Si1 C1 C6 158.9(2) . . . . ?
O5 Si1 C1 C6 -80.9(2) . . . . ?
O1 Si1 C1 C2 -135.4(2) . . . . ?
O4 Si1 C1 C2 -16.1(3) . . . . ?
O5 Si1 C1 C2 104.1(3) . . . . ?
C6 C1 C2 C3 -0.4(5) . . . . ?
Si1 C1 C2 C3 174.8(3) . . . . ?
C1 C2 C3 C4 -0.5(6) . . . . ?
C2 C3 C4 C5 1.6(6) . . . . ?
C3 C4 C5 C6 -1.8(6) . . . . ?
C2 C1 C6 C5 0.2(4) . . . . ?
Si1 C1 C6 C5 -175.0(2) . . . . ?
C4 C5 C6 C1 0.9(5) . . . . ?
O7 Si2 C7 C8 69.7(2) . . . . ?
O1 Si2 C7 C8 -49.6(2) . . . . ?
O2 Si2 C7 C8 -169.8(2) . . . . ?
O7 Si2 C7 C12 -112.8(2) . . . . ?
O1 Si2 C7 C12 127.9(2) . . . . ?
O2 Si2 C7 C12 7.7(2) . . . . ?
C12 C7 C8 C9 -0.3(4) . . . . ?
Si2 C7 C8 C9 177.3(2) . . . . ?
C7 C8 C9 C10 0.3(5) . . . . ?
C8 C9 C10 C11 0.5(6) . . . . ?
C9 C10 C11 C12 -1.4(6) . . . . ?
C10 C11 C12 C7 1.4(5) . . . . ?
C8 C7 C12 C11 -0.5(4) . . . . ?
Si2 C7 C12 C11 -178.1(3) . . . . ?
O8 Si3 C13 C14 -168.2(2) . . . . ?
O3 Si3 C13 C14 -47.4(3) . . . . ?
O2 Si3 C13 C14 71.9(3) . . . . ?
O8 Si3 C13 C18 10.7(3) . . . . ?
O3 Si3 C13 C18 131.5(2) . . . . ?
O2 Si3 C13 C18 -109.2(2) . . . . ?
C18 C13 C14 C15 0.7(5) . . . . ?
Si3 C13 C14 C15 179.7(3) . . . . ?
C13 C14 C15 C16 0.0(6) . . . . ?
C14 C15 C16 C17 -0.9(6) . . . . ?
C15 C16 C17 C18 1.1(6) . . . . ?
C16 C17 C18 C13 -0.4(5) . . . . ?
C14 C13 C18 C17 -0.5(4) . . . . ?
Si3 C13 C18 C17 -179.4(2) . . . . ?
O10 Si4 C19 C24 132.8(2) . . . . ?
O3 Si4 C19 C24 12.3(3) . . . . ?
O4 Si4 C19 C24 -108.3(3) . . . . ?
O10 Si4 C19 C20 -43.5(3) . . . . ?
O3 Si4 C19 C20 -164.1(3) . . . . ?
O4 Si4 C19 C20 75.4(3) . . . . ?
C24 C19 C20 C21 -0.4(5) . . . . ?
Si4 C19 C20 C21 176.2(3) . . . . ?
C19 C20 C21 C22 0.3(6) . . . . ?
C20 C21 C22 C23 -0.3(6) . . . . ?
C21 C22 C23 C24 0.6(6) . . . . ?
C20 C19 C24 C23 0.7(5) . . . . ?
Si4 C19 C24 C23 -175.9(3) . . . . ?
C22 C23 C24 C19 -0.8(6) . . . . ?
Si3 O8 Si7C C30C 165(2) . . . . ?
Si3 O8 Si7C C29C 43.6(13) . . . . ?
